data_2003348
loop_
_publ_author_name
'Lisgarten, D. R.'
'Palmer, R. A.'
'Maes, D.'
'Lisgarten, J.'
'Wyns, L.'

_publ_section_title
;
 Two Steroidal Epimers,
 (5\b,17\a)-Pregna-20-yno[3,4-<i>c</i>][1,2,5]oxadiazol-17-ol (the
 5\b-Epimer) and
 (5\a,17\a)-Pregna-20-yno[3,4-<i>c</i>][1,2,5]oxadiazol-17-ol (the
 5\a-Epimer)
;
_journal_issue 4
_journal_name_full 'Acta Crystallographica Section C'
_journal_page_first 666
_journal_page_last 670
_journal_paper_doi 10.1107/S0108270194007237
_journal_volume 51
_journal_year 1995
_chemical_compound_source 'acetone recrystallization'
_chemical_formula_moiety 'C21 H28 N2 O2'
_chemical_formula_sum 'C21 H28 N2 O2'
_chemical_formula_weight 340.46
_space_group_IT_number 19
_symmetry_cell_setting orthorhombic
_symmetry_space_group_name_Hall 'P 2ac 2ab'
_symmetry_space_group_name_H-M 'P 21 21 21'
_atom_type_scat_source 'IntTabIV and SHELX76 (Sheldrick, 1976)'
_cell_angle_alpha 90.
_cell_angle_beta 90.
_cell_angle_gamma 90.
_cell_formula_units_Z 4
_cell_length_a 11.949(1)
_cell_length_b 13.284(1)
_cell_length_c 11.504(1)
_cell_measurement_reflns_used 25
_cell_measurement_temperature 296
_cell_measurement_theta_max 25
_cell_measurement_theta_min 0
_cell_volume 1826.0(3)
_diffrn_measurement_device 'Enraf-Nonius CAD-4'
_diffrn_measurement_method \w-\q
_diffrn_radiation_type CuK\a
_diffrn_radiation_wavelength 1.5418
_diffrn_reflns_av_R_equivalents 0.042
_diffrn_reflns_limit_h_max 14
_diffrn_reflns_limit_h_min -14
_diffrn_reflns_limit_k_max 16
_diffrn_reflns_limit_k_min 0
_diffrn_reflns_limit_l_max 11
_diffrn_reflns_limit_l_min 0
_diffrn_reflns_number 7632
_diffrn_reflns_theta_max 70
_diffrn_standards_decay_% <5
_diffrn_standards_interval_count 100
_diffrn_standards_number 3
_exptl_absorpt_coefficient_mu 0.59
_exptl_absorpt_correction_type none
_exptl_crystal_colour yellow
_exptl_crystal_density_diffrn 1.238
_exptl_crystal_description prisms
_exptl_crystal_size_max 0.22
_exptl_crystal_size_mid 0.20
_exptl_crystal_size_min 0.18
_refine_diff_density_max 0.33
_refine_diff_density_min -0.31
_refine_ls_extinction_method none
_refine_ls_goodness_of_fit_obs 'not calculated'
_refine_ls_number_parameters 260
_refine_ls_number_reflns 3257
_refine_ls_R_factor_obs '0.042 (all data 0.044)'
_refine_ls_shift/esd_max 0.579
_refine_ls_structure_factor_coef F
_refine_ls_weighting_details 'w = 1.00/[\s^2^(F) + 0.005596F^2^]'
_refine_ls_weighting_scheme calc
_refine_ls_wR_factor_obs '0.050 (all data 0.053)'
_reflns_number_observed 3257
_reflns_number_total 3430
_reflns_observed_criterion I>3\s(I)
_cod_data_source_file hr1007.cif
_cod_data_source_block hr1007b
_cod_depositor_comments
;
The following automatic conversions were performed:

'_refine_ls_weighting_scheme' value '1.00/[\s^2^(F) + 0.005596F^2^]'
was changed to 'calc'. New tag '_refine_ls_weighting_details' was
created. The value of the new tag was set to 'w = 1.00/[\s^2^(F) +
0.005596F^2^]'.

Automatic conversion script
Id: cif_fix_values 3143 2015-03-26 13:38:13Z robertas 
;
_cod_original_cell_volume 1826.0(2)
_cod_database_code 2003348

loop_
_symmetry_equiv_pos_as_xyz
x,y,z
1/2-x,-y,1/2+z
-x,1/2+y,1/2-z
1/2+x,1/2-y,-z

loop_
_atom_site_label
_atom_site_fract_x
_atom_site_fract_y
_atom_site_fract_z
_atom_site_U_iso_or_equiv
C1 .3799(2) .4357(1) -.0675(1) .0498(3)
C2 .3493(2) .4951(1) -.1781(1) .0601(3)
C3 .3694(2) .4307(1) -.2820(1) .0535(3)
C4 .3902(1) .3253(1) -.2760(1) .0450(3)
C5 .4041(1) .2696(1) -.1642(1) .0405(2)
C6 .3781(1) .1572(1) -.1704(1) .0486(3)
C7 .4079(2) .1083(1) -.0547(1) .0509(3)
C8 .3507(1) .1590(1) .0489(1) .0405(2)
C9 .3693(1) .2746(1) .0496(1) .0365(2)
C10 .3390(1) .3251(1) -.0673(1) .0366(2)
C11 .3115(1) .3220(1) .1555(1) .0461(3)
C12 .3521(1) .2768(1) .2707(1) .0469(3)
C13 .3380(1) .1625(1) .2715(1) .0447(2)
C14 .3959(1) .1182(1) .1640(1) .0431(2)
C15 .3947(2) .0040(1) .1860(2) .0604(3)
C16 .4083(2) -.0040(1) .3199(2) .0637(3)
C17 .4021(1) .1046(1) .3697(1) .0489(3)
C18 .2140(2) .1344(2) .2787(2) .0635(4)
C19 .2123(1) .3218(1) -.0903(1) .0460(3)
C20 .5140(1) .1462(1) .3881(1) .0518(3)
C21 .6024(2) .1830(2) .4105(2) .0668(4)
N1 .3970(2) .2892(1) -.3803(1) .0592(3)
N2 .3635(2) .4580(1) -.3909(1) .0641(3)
O1 .3451(1) .1013(1) .4788(1) .0659(3)
O2 .3813(1) .3708(1) -.4545(1) .0676(3)
H11 .4699 .4362 -.0590 .075
H12 .3430 .4736 .0062 .094
H21 .2617 .5148 -.1748 .110
H22 .3990 .5628 -.1838 .086
H51 .4923 .2689 -.1439 .059
H61 .4243 .1220 -.2401 .082
H62 .2895 .1485 -.1858 .048
H71 .4973 .1142 -.0432 .068
H72 .3841 .0299 -.0567 .084
H81 .2622 .1440 .0407 .045
H91 .4583 .2866 .0578 .065
H111 .3274 .4020 .1559 .058
H112 .2226 .3087 .1482 .056
H121 .4397 .2945 .2810 .069
H122 .3054 .3082 .3424 .076
H141 .4819 .1409 .1514 .060
H151 .4643 -.0313 .1422 .066
H152 .3175 -.0301 .1572 .077
H161 .3418 -.0494 .3559 .065
H162 .4881 -.0369 .3421 .094
H181 .1730 .1603 .2005 .120
H182 .2024 .0541 .2872 .120
H183 .1781 .1719 .3532 .120
H191 .1756 .2502 -.0674 .069
H192 .1779 .3800 -.0353 .069
H193 .1936 .3387 -.1801 .069
H211 .6879 .2091 .4102 .139
H1 .3744 .1577 .5200 .086

loop_
_geom_angle_atom_site_label_1
_geom_angle_atom_site_label_2
_geom_angle_atom_site_label_3
_geom_angle
_geom_angle_publ_flag
C1 C2 C3 109.30(10) yes
C2 C3 C4 123.70(10) yes
C3 C4 C5 123.30(10) yes
C4 C5 C10 109.20(10) yes
C5 C10 C1 107.00(10) yes
C10 C1 C2 114.30(10) yes
C5 C6 C7 109.20(10) yes
C6 C7 C8 112.90(10) yes
C7 C8 C9 112.10(10) yes
C8 C9 C10 113.10(10) yes
C9 C10 C5 107.60(10) yes
C10 C5 C6 113.40(10) yes
C8 C9 C11 110.20(10) yes
C9 C11 C12 112.50(10) yes
C11 C12 C13 111.10(10) yes
C12 C13 C14 109.00(10) yes
C13 C14 C8 113.70(10) yes
C14 C8 C9 107.20(10) yes
C13 C14 C15 104.00(10) yes
C14 C15 C16 103.30(10) yes
C15 C16 C17 107.30(10) yes
C16 C17 C13 102.30(10) yes
C17 C13 C14 99.90(10) yes
C3 C4 N1 109.3(2) yes
C4 N1 O2 105.70(10) yes
N1 O2 N2 110.40(10) yes
O2 N2 C3 105.4(2) yes
N2 C3 C4 109.2(2) yes
C2 C3 N2 127.0(2) yes
N1 C4 C5 127.4(2) yes
C4 C5 C6 115.00(10) yes
C1 C10 C9 109.80(10) yes
C19 C10 C1 109.70(10) yes
C19 C10 C5 110.90(10) yes
C19 C10 C9 111.60(10) yes
C7 C8 C14 111.10(10) yes
C10 C9 C11 114.00(10) yes
C12 C13 C17 116.10(10) yes
C18 C13 C12 110.50(10) yes
C18 C13 C14 112.70(10) yes
C18 C13 C17 108.30(10) yes
C15 C14 C8 119.20(10) yes
C13 C17 C20 111.50(10) yes
C16 C17 C20 111.2(2) yes
C17 C20 C21 175.2(2) yes
O1 C17 C13 114.50(10) yes
O1 C17 C16 108.50(10) yes
O1 C17 C20 108.70(10) yes

loop_
_geom_bond_atom_site_label_1
_geom_bond_atom_site_label_2
_geom_bond_distance
_geom_bond_publ_flag
C1 C2 1.541(2) yes
C1 C10 1.548(2) yes
C2 C3 1.488(2) yes
C3 C4 1.424(2) yes
C4 C5 1.493(2) yes
C5 C6 1.526(2) yes
C5 C10 1.547(2) yes
C6 C7 1.523(2) yes
C7 C8 1.530(2) yes
C8 C9 1.552(2) yes
C8 C14 1.530(2) yes
C9 C10 1.545(2) yes
C9 C11 1.535(2) yes
C10 C19 1.538(2) yes
C11 C12 1.533(2) yes
C12 C13 1.527(2) yes
C13 C14 1.535(2) yes
C13 C17 1.566(2) yes
C13 C18 1.532(2) yes
C14 C15 1.538(2) yes
C15 C16 1.552(2) yes
C16 C17 1.554(2) yes
C17 C20 1.461(2) yes
C20 C21 1.192(3) yes
C17 O1 1.429(2) yes
C3 N2 1.306(2) yes
C4 N1 1.294(2) yes
N2 O2 1.386(2) yes
N1 O2 1.392(2) yes

loop_
_geom_torsion_atom_site_label_1
_geom_torsion_atom_site_label_2
_geom_torsion_atom_site_label_3
_geom_torsion_atom_site_label_4
_geom_torsion
_geom_torsion_publ_flag
C1 C2 C3 C4 12.2(2) yes
C2 C3 C4 C5 -5.6(2) yes
C3 C4 C5 C10 27.2(2) yes
C4 C5 C10 C1 -53.90(10) yes
C5 C10 C1 C2 66.1(2) yes
C10 C1 C2 C3 -43.0(2) yes
C5 C6 C7 C8 54.6(2) yes
C6 C7 C8 C9 -51.6(2) yes
C7 C8 C9 C10 51.6(2) yes
C8 C9 C10 C5 -53.50(10) yes
C9 C10 C5 C6 58.50(10) yes
C10 C5 C6 C7 -59.50(10) yes
C8 C9 C11 C12 57.20(10) yes
C9 C11 C12 C13 -55.30(10) yes
C11 C12 C13 C14 53.80(10) yes
C12 C13 C14 C8 -58.70(10) yes
C13 C14 C8 C9 59.9(2) yes
C14 C8 C9 C11 -57.20(10) yes
C13 C14 C15 C16 -34.1(2) yes
C14 C15 C16 C17 6.7(2) yes
C15 C16 C17 C13 22.2(2) yes
C16 C17 C13 C14 -42.30(10) yes
C17 C13 C14 C15 47.90(10) yes
